data_7230777
loop_
_publ_author_name
'Collings, Ines'
'Bykov, Maxim'
'Bykova, Elena'
'Hanfland, Michael'
'van Smaalen, Sander'
'Dubrovinsky, Leonid'
'Dubrovinskaia, Natalia'

_publ_section_title
;
 Disorder--order transitions in the perovskite metal--organic frameworks
 [(CH3)2NH2][M(HCOO)3] at high pressure
;
_journal_name_full CrystEngComm
_journal_paper_doi 10.1039/C8CE00617B
_journal_year 2018
_chemical_formula_moiety 'C3 H3 Fe O6, C2 H8 N'
_chemical_formula_sum 'C5 H11 Fe N O6'
_chemical_formula_weight 237.00
_space_group_crystal_system trigonal
_space_group_IT_number 167
_space_group_name_Hall '-R 3 2"c'
_space_group_name_H-M_alt 'R -3 c'
_symmetry_space_group_name_Hall '-R 3 2"c'
_symmetry_space_group_name_H-M 'R -3 c :H'
_atom_sites_solution_hydrogens mixed
_audit_creation_method SHELXL-2016/6
_audit_update_record
;
2018-04-17 deposited with the CCDC.
2018-05-29 downloaded from the CCDC.
;
_cell_angle_alpha 90
_cell_angle_beta 90
_cell_angle_gamma 120
_cell_formula_units_Z 6
_cell_length_a 8.0225(6)
_cell_length_b 8.0225(6)
_cell_length_c 21.1076(16)
_cell_measurement_reflns_used 175
_cell_measurement_temperature 293(2)
_cell_measurement_theta_max 14.7640
_cell_measurement_theta_min 2.9390
_cell_volume 1176.49(15)
_computing_structure_refinement 'SHELXL-2016/6 (Sheldrick, 2016)'
_diffrn_ambient_pressure '3.94 GPa'
_diffrn_ambient_temperature 293(2)
_diffrn_detector_area_resol_mean 7
_diffrn_measured_fraction_theta_full 0.731
_diffrn_measured_fraction_theta_max 0.466
_diffrn_measurement_device_type 'ID15B beamline, ESRF'
_diffrn_measurement_method 'omega scans'
_diffrn_radiation_type synchrotron
_diffrn_radiation_wavelength 0.41111
_diffrn_reflns_av_R_equivalents 0.0252
_diffrn_reflns_av_unetI/netI 0.0279
_diffrn_reflns_Laue_measured_fraction_full 0.731
_diffrn_reflns_Laue_measured_fraction_max 0.466
_diffrn_reflns_limit_h_max 10
_diffrn_reflns_limit_h_min -10
_diffrn_reflns_limit_k_max 8
_diffrn_reflns_limit_k_min -9
_diffrn_reflns_limit_l_max 24
_diffrn_reflns_limit_l_min -27
_diffrn_reflns_number 748
_diffrn_reflns_point_group_measured_fraction_full 0.731
_diffrn_reflns_point_group_measured_fraction_max 0.466
_diffrn_reflns_theta_full 14.280
_diffrn_reflns_theta_max 19.349
_diffrn_reflns_theta_min 2.937
_diffrn_source synchrotron
_exptl_absorpt_coefficient_mu 0.429
_exptl_absorpt_correction_T_max 1.00000
_exptl_absorpt_correction_T_min 0.89885
_exptl_absorpt_correction_type multi-scan
_exptl_absorpt_process_details
;
CrysAlisPro 1.171.38.43 (Rigaku Oxford Diffraction, 2015)
Empirical absorption correction using spherical harmonics,
 implemented in SCALE3 ABSPACK scaling algorithm.
;
_exptl_crystal_colour colourless
_exptl_crystal_density_diffrn 2.007
_exptl_crystal_description block
_exptl_crystal_F_000 732
_exptl_crystal_size_max 0.040
_exptl_crystal_size_mid 0.030
_exptl_crystal_size_min 0.020
_refine_diff_density_max 0.420
_refine_diff_density_min -0.423
_refine_diff_density_rms 0.077
_refine_ls_extinction_method none
_refine_ls_goodness_of_fit_ref 1.123
_refine_ls_hydrogen_treatment mixed
_refine_ls_matrix_type full
_refine_ls_number_parameters 31
_refine_ls_number_reflns 270
_refine_ls_number_restraints 7
_refine_ls_restrained_S_all 1.108
_refine_ls_R_factor_all 0.0648
_refine_ls_R_factor_gt 0.0522
_refine_ls_shift/su_max 0.000
_refine_ls_shift/su_mean 0.000
_refine_ls_structure_factor_coef Fsqd
_refine_ls_weighting_details 'w=1/[\s^2^(Fo^2^)+(0.0470P)^2^+6.9966P] where P=(Fo^2^+2Fc^2^)/3'
_refine_ls_weighting_scheme calc
_refine_ls_wR_factor_gt 0.1165
_refine_ls_wR_factor_ref 0.1288
_reflns_Friedel_coverage 0.000
_reflns_number_gt 214
_reflns_number_total 270
_reflns_threshold_expression 'I > 2\s(I)'
_cod_data_source_file c8ce00617b2.cif
_cod_data_source_block DMAFeF_c2_p04
_cod_original_cell_volume 1176.49(19)
_cod_database_code 7230777
_shelx_shelxl_version_number 2016/6
_shelx_space_group_comment
;
The symmetry employed for this shelxl refinement is uniquely defined
by the following loop, which should always be used as a source of
symmetry information in preference to the above space-group names.
They are only intended as comments.
;

loop_
_space_group_symop_operation_xyz
'x, y, z'
'-y, x-y, z'
'-x+y, -x, z'
'y, x, -z+1/2'
'x-y, -y, -z+1/2'
'-x, -x+y, -z+1/2'
'x+2/3, y+1/3, z+1/3'
'-y+2/3, x-y+1/3, z+1/3'
'-x+y+2/3, -x+1/3, z+1/3'
'y+2/3, x+1/3, -z+5/6'
'x-y+2/3, -y+1/3, -z+5/6'
'-x+2/3, -x+y+1/3, -z+5/6'
'x+1/3, y+2/3, z+2/3'
'-y+1/3, x-y+2/3, z+2/3'
'-x+y+1/3, -x+2/3, z+2/3'
'y+1/3, x+2/3, -z+7/6'
'x-y+1/3, -y+2/3, -z+7/6'
'-x+1/3, -x+y+2/3, -z+7/6'
'-x, -y, -z'
'y, -x+y, -z'
'x-y, x, -z'
'-y, -x, z-1/2'
'-x+y, y, z-1/2'
'x, x-y, z-1/2'
'-x+2/3, -y+1/3, -z+1/3'
'y+2/3, -x+y+1/3, -z+1/3'
'x-y+2/3, x+1/3, -z+1/3'
'-y+2/3, -x+1/3, z-1/6'
'-x+y+2/3, y+1/3, z-1/6'
'x+2/3, x-y+1/3, z-1/6'
'-x+1/3, -y+2/3, -z+2/3'
'y+1/3, -x+y+2/3, -z+2/3'
'x-y+1/3, x+2/3, -z+2/3'
'-y+1/3, -x+2/3, z+1/6'
'-x+y+1/3, y+2/3, z+1/6'
'x+1/3, x-y+2/3, z+1/6'

loop_
_atom_site_label
_atom_site_type_symbol
_atom_site_fract_x
_atom_site_fract_y
_atom_site_fract_z
_atom_site_U_iso_or_equiv
_atom_site_adp_type
_atom_site_occupancy
_atom_site_site_symmetry_order
_atom_site_calc_flag
_atom_site_refinement_flags_posn
_atom_site_refinement_flags_adp
_atom_site_refinement_flags_occupancy
Fe1 Fe 0.666667 0.333333 0.333333 0.0368(5) Uani 1 6 d S T P
N1 N 0.745(2) 0.333333 0.083333 0.061(5) Uani 0.3333 2 d DS T P
H3 H 0.781(10) 0.245(10) 0.091(10) 0.073 Uiso 0.3333 1 d D U P
C2 C 0.666667 0.333333 0.0263(5) 0.073(3) Uani 1 3 d DS T P
H2 H 0.544(6) 0.252(8) -0.006(3) 0.087 Uiso 1 1 d D U .
O1 O 0.8671(5) 0.3060(5) 0.27780(15) 0.0495(9) Uani 1 1 d . . .
C1 C 1.000000 0.4437(8) 0.250000 0.0422(12) Uani 1 2 d S T P
H1 H 1.000001 0.559636 0.250000 0.051 Uiso 1 2 calc R U P

loop_
_atom_site_aniso_label
_atom_site_aniso_U_11
_atom_site_aniso_U_22
_atom_site_aniso_U_33
_atom_site_aniso_U_23
_atom_site_aniso_U_13
_atom_site_aniso_U_12
Fe1 0.0386(7) 0.0386(7) 0.0332(8) 0.000 0.000 0.0193(3)
N1 0.052(7) 0.045(9) 0.082(17) -0.010(10) -0.005(5) 0.022(4)
C2 0.090(5) 0.090(5) 0.038(6) 0.000 0.000 0.045(3)
O1 0.0513(19) 0.0462(18) 0.0522(19) 0.0050(13) 0.0137(14) 0.0253(15)
C1 0.043(3) 0.041(2) 0.043(3) 0.0008(11) 0.002(2) 0.0214(16)

loop_
_atom_type_symbol
_atom_type_description
_atom_type_scat_dispersion_real
_atom_type_scat_dispersion_imag
_atom_type_scat_source
C C -0.0001 0.0005 'International Tables Vol C Tables 4.2.6.8 and 6.1.1.4'
H H 0.0000 0.0000 'International Tables Vol C Tables 4.2.6.8 and 6.1.1.4'
N N 0.0006 0.0010 'International Tables Vol C Tables 4.2.6.8 and 6.1.1.4'
O O 0.0018 0.0018 'International Tables Vol C Tables 4.2.6.8 and 6.1.1.4'
Fe Fe 0.1965 0.3053 'International Tables Vol C Tables 4.2.6.8 and 6.1.1.4'

loop_
_geom_angle_atom_site_label_1
_geom_angle_atom_site_label_2
_geom_angle_atom_site_label_3
_geom_angle
_geom_angle_site_symmetry_1
_geom_angle_site_symmetry_3
O1 Fe1 O1 91.57(13) 31_655 33_545
O1 Fe1 O1 180.0 31_655 .
O1 Fe1 O1 88.43(13) 33_545 .
O1 Fe1 O1 88.43(13) 31_655 3_665
O1 Fe1 O1 180.0 33_545 3_665
O1 Fe1 O1 91.57(13) . 3_665
O1 Fe1 O1 91.57(13) 31_655 32
O1 Fe1 O1 91.57(13) 33_545 32
O1 Fe1 O1 88.43(13) . 32
O1 Fe1 O1 88.43(13) 3_665 32
O1 Fe1 O1 88.43(13) 31_655 2_655
O1 Fe1 O1 88.43(13) 33_545 2_655
O1 Fe1 O1 91.57(13) . 2_655
O1 Fe1 O1 91.57(13) 3_665 2_655
O1 Fe1 O1 180.0 32 2_655
N1 N1 N1 59.998(1) 3_665 2_655
N1 N1 C2 66.3(6) 3_665 16_544
N1 N1 C2 66.3(6) 2_655 16_544
N1 N1 C2 66.3(6) 3_665 .
N1 N1 C2 66.3(6) 2_655 .
C2 N1 C2 124.8(14) 16_544 .
N1 C2 N1 47.3(12) . 3_665
N1 C2 N1 47.3(12) . 2_655
N1 C2 N1 47.3(12) 3_665 2_655
C1 O1 Fe1 122.6(3) . .
O1 C1 O1 124.8(5) . 6_765

loop_
_geom_bond_atom_site_label_1
_geom_bond_atom_site_label_2
_geom_bond_distance
_geom_bond_site_symmetry_2
Fe1 O1 2.088(3) 31_655
Fe1 O1 2.088(3) 33_545
Fe1 O1 2.088(3) .
Fe1 O1 2.088(3) 3_665
Fe1 O1 2.088(3) 32
Fe1 O1 2.088(3) 2_655
N1 N1 1.09(3) 3_665
N1 N1 1.09(3) 2_655
N1 C2 1.359(13) 16_544
N1 C2 1.359(13) .
O1 C1 1.234(4) .
